data_7238723
loop_
_publ_author_name
'Maurya, Hardesh K.'
'Pratap, Ramendra'
'Kumar, Abhinav'
'Kumar, Brijesh'
'Huch, Volker'
'Tandon, Vishnu K.'
'Ji Ram, Vishnu'

_publ_section_title
;
 A carbanion induced ring switching synthesis of spiranes: an
 unprecedented approach
;
_journal_issue 24
_journal_name_full 'RSC Advances'
_journal_page_first 9091
_journal_paper_doi 10.1039/c2ra21587j
_journal_volume 2
_journal_year 2012
_chemical_formula_sum 'C53 H48 Br2 N4 O4'
_chemical_formula_weight 964.75
_space_group_IT_number 2
_space_group_name_Hall '-P 1'
_space_group_name_H-M_alt 'P -1'
_symmetry_cell_setting triclinic
_symmetry_space_group_name_H-M 'P -1'
_atom_sites_solution_hydrogens geom
_atom_sites_solution_primary direct
_atom_sites_solution_secondary difmap
_audit_creation_method SHELXL-97
_cell_angle_alpha 110.363(5)
_cell_angle_beta 96.456(5)
_cell_angle_gamma 104.041(5)
_cell_formula_units_Z 1
_cell_length_a 7.883(5)
_cell_length_b 11.024(5)
_cell_length_c 14.736(5)
_cell_measurement_reflns_used 2888
_cell_measurement_temperature 298(2)
_cell_measurement_theta_max 29.2455
_cell_measurement_theta_min 2.992
_cell_volume 1137.1(10)
_computing_cell_refinement
;
CrysAlisPro, Agilent Technologies,
Version 1.171.34.49 (release 20-01-2011 CrysAlis171 .NET)
(compiled Jan 20 2011,15:58:25)
;
_computing_data_collection
;
CrysAlisPro, Agilent Technologies,
Version 1.171.34.49 (release 20-01-2011 CrysAlis171 .NET)
(compiled Jan 20 2011,15:58:25)
;
_computing_data_reduction
;
CrysAlisPro, Agilent Technologies,
Version 1.171.34.49 (release 20-01-2011 CrysAlis171 .NET)
(compiled Jan 20 2011,15:58:25)
;
_computing_structure_refinement 'SHELXL-97 (Sheldrick, 1997)'
_computing_structure_solution 'SHELXS-97 (Sheldrick, 1997)'
_diffrn_ambient_temperature 298(2)
_diffrn_detector_area_resol_mean 15.9853
_diffrn_measured_fraction_theta_full 0.987
_diffrn_measured_fraction_theta_max 0.847
_diffrn_measurement_device_type 'Xcalibur, Sapphire3'
_diffrn_measurement_method '\w scans'
_diffrn_radiation_monochromator graphite
_diffrn_radiation_source 'fine-focus sealed tube'
_diffrn_radiation_type MoK\a
_diffrn_radiation_wavelength 0.71073
_diffrn_reflns_av_R_equivalents 0.0334
_diffrn_reflns_av_sigmaI/netI 0.0634
_diffrn_reflns_limit_h_max 10
_diffrn_reflns_limit_h_min -10
_diffrn_reflns_limit_k_max 14
_diffrn_reflns_limit_k_min -13
_diffrn_reflns_limit_l_max 19
_diffrn_reflns_limit_l_min -19
_diffrn_reflns_number 10794
_diffrn_reflns_theta_full 25.00
_diffrn_reflns_theta_max 29.31
_diffrn_reflns_theta_min 3.00
_exptl_absorpt_coefficient_mu 1.833
_exptl_absorpt_correction_T_max 1.00000
_exptl_absorpt_correction_T_min 0.46684
_exptl_absorpt_correction_type multi-scan
_exptl_absorpt_process_details
;
CrysAlisPro, Agilent Technologies,
Version 1.171.34.49 (release 20-01-2011 CrysAlis171 .NET)
(compiled Jan 20 2011,15:58:25)
Empirical absorption correction using spherical harmonics,
implemented in SCALE3 ABSPACK scaling algorithm.
;
_exptl_crystal_colour yellow
_exptl_crystal_density_diffrn 1.409
_exptl_crystal_density_method 'not measured'
_exptl_crystal_description plate
_exptl_crystal_F_000 496
_exptl_crystal_size_max 0.3
_exptl_crystal_size_mid 0.2
_exptl_crystal_size_min 0.15
_refine_diff_density_max 1.250
_refine_diff_density_min -0.422
_refine_diff_density_rms 0.077
_refine_ls_extinction_method none
_refine_ls_goodness_of_fit_ref 1.026
_refine_ls_hydrogen_treatment constr
_refine_ls_matrix_type full
_refine_ls_number_parameters 283
_refine_ls_number_reflns 5276
_refine_ls_number_restraints 0
_refine_ls_restrained_S_all 1.026
_refine_ls_R_factor_all 0.1261
_refine_ls_R_factor_gt 0.0714
_refine_ls_shift/su_max 0.001
_refine_ls_shift/su_mean 0.000
_refine_ls_structure_factor_coef Fsqd
_refine_ls_weighting_details 'calc w=1/[\s^2^(Fo^2^)+(0.0990P)^2^+0.5861P] where P=(Fo^2^+2Fc^2^)/3'
_refine_ls_weighting_scheme calc
_refine_ls_wR_factor_gt 0.1698
_refine_ls_wR_factor_ref 0.2021
_reflns_number_gt 3141
_reflns_number_total 5276
_reflns_threshold_expression >2sigma(I)
_cod_data_source_file c2ra21587j.txt
_cod_data_source_block rp-vjr-123b
_cod_original_sg_symbol_H-M P-1
_cod_database_code 7238723

loop_
_symmetry_equiv_pos_as_xyz
'x, y, z'
'-x, -y, -z'

loop_
_atom_site_label
_atom_site_type_symbol
_atom_site_fract_x
_atom_site_fract_y
_atom_site_fract_z
_atom_site_U_iso_or_equiv
_atom_site_adp_type
_atom_site_occupancy
_atom_site_symmetry_multiplicity
_atom_site_calc_flag
_atom_site_refinement_flags
O1 O 0.1409(4) 0.4025(3) 0.8924(2) 0.0535(8) Uani 1 1 d .
N1 N 0.7049(4) 0.5364(3) 0.7810(2) 0.0390(7) Uani 1 1 d .
C10 C 0.2928(5) 0.2831(4) 0.7758(2) 0.0328(8) Uani 1 1 d .
C7 C 0.5667(5) 0.4496(4) 0.7940(2) 0.0339(8) Uani 1 1 d .
C23 C 0.2392(5) 0.1373(4) 0.6977(2) 0.0341(8) Uani 1 1 d .
C9 C 0.4312(5) 0.3059(4) 0.8654(2) 0.0313(8) Uani 1 1 d .
C19 C 0.1305(5) 0.3254(4) 0.8087(3) 0.0398(9) Uani 1 1 d .
C26 C 0.3330(6) -0.0540(4) 0.6050(3) 0.0477(10) Uani 1 1 d .
C22 C 0.0599(5) 0.0600(4) 0.6549(3) 0.0394(9) Uani 1 1 d .
C8 C 0.5817(5) 0.3996(4) 0.8732(2) 0.0339(8) Uani 1 1 d .
H8 H 0.6837 0.4294 0.9230 0.041 Uiso 1 1 calc R
C11 C 0.3928(5) 0.3857(4) 0.7376(2) 0.0319(8) Uani 1 1 d .
C13 C 0.4002(5) 0.2340(4) 0.9320(2) 0.0328(8) Uani 1 1 d .
C28 C 0.3735(5) 0.0799(4) 0.6702(3) 0.0420(9) Uani 1 1 d .
H28 H 0.4927 0.1322 0.6962 0.050 Uiso 1 1 calc R
C5 C 0.8564(8) 0.6107(6) 0.6640(4) 0.019 Uiso 0.50 1 d P
H5A H 0.8403 0.6461 0.6130 0.023 Uiso 0.50 1 calc PR
H5B H 0.8859 0.5269 0.6352 0.023 Uiso 0.50 1 calc PR
C20 C -0.0372(6) 0.2688(5) 0.7287(3) 0.0535(11) Uani 1 1 d .
H20A H -0.1335 0.2972 0.7568 0.064 Uiso 1 1 calc R
H20B H -0.0171 0.3046 0.6780 0.064 Uiso 1 1 calc R
C2 C 1.0288(5) 0.6570(5) 0.8284(3) 0.0486(10) Uani 1 1 d .
H2A H 1.0639 0.5752 0.8025 0.058 Uiso 1 1 calc R
H2B H 1.1231 0.7231 0.8841 0.058 Uiso 1 1 calc R
C21 C -0.0909(5) 0.1169(5) 0.6827(3) 0.0526(11) Uani 1 1 d .
H21A H -0.1844 0.0851 0.6237 0.063 Uiso 1 1 calc R
H21B H -0.1410 0.0815 0.7289 0.063 Uiso 1 1 calc R
N2 N 0.2275(6) 0.4117(5) 0.5906(3) 0.0699(12) Uani 1 1 d .
C14 C 0.5179(5) 0.2815(5) 1.0227(3) 0.0420(9) Uani 1 1 d .
H14 H 0.6138 0.3599 1.0411 0.050 Uiso 1 1 calc R
C18 C 0.2577(6) 0.1187(4) 0.9079(3) 0.0456(10) Uani 1 1 d .
H18 H 0.1752 0.0862 0.8481 0.055 Uiso 1 1 calc R
C25 C 0.1564(6) -0.1305(4) 0.5640(3) 0.0511(11) Uani 1 1 d .
H25 H 0.1278 -0.2206 0.5203 0.061 Uiso 1 1 calc R
C24 C 0.0235(6) -0.0731(4) 0.5879(3) 0.0475(10) Uani 1 1 d .
H24 H -0.0951 -0.1248 0.5584 0.057 Uiso 1 1 calc R
C3 C 0.8587(5) 0.6252(4) 0.8633(3) 0.0426(9) Uani 1 1 d .
H3A H 0.8736 0.5812 0.9091 0.051 Uiso 1 1 calc R
H3B H 0.8343 0.7092 0.8989 0.051 Uiso 1 1 calc R
C4 C 0.6856(6) 0.5823(5) 0.6996(3) 0.0532(11) Uani 1 1 d .
H4A H 0.6497 0.6642 0.7216 0.064 Uiso 1 1 calc R
H4B H 0.5919 0.5133 0.6450 0.064 Uiso 1 1 calc R
C12 C 0.3075(5) 0.4034(4) 0.6565(3) 0.0419(9) Uani 1 1 d .
C1 C 1.0083(6) 0.7125(6) 0.7491(4) 0.0660(14) Uani 1 1 d .
H1A H 1.1187 0.7283 0.7257 0.079 Uiso 1 1 calc R
H1B H 0.9826 0.7982 0.7758 0.079 Uiso 1 1 calc R
C17 C 0.2353(7) 0.0512(5) 0.9700(3) 0.0534(11) Uani 1 1 d .
H17 H 0.1391 -0.0267 0.9522 0.064 Uiso 1 1 calc R
C15 C 0.4953(6) 0.2145(5) 1.0864(3) 0.0534(12) Uani 1 1 d .
H15 H 0.5742 0.2474 1.1474 0.064 Uiso 1 1 calc R
C16 C 0.3540(6) 0.0983(5) 1.0577(3) 0.0485(11) Uani 1 1 d .
Br1 Br 0.32374(9) 0.00819(7) 1.14565(5) 0.0908(3) Uani 1 1 d .
O2 O 0.4761(5) -0.1005(4) 0.5860(3) 0.0742(11) Uani 1 1 d .
C27 C 0.4422(9) -0.2385(6) 0.5236(5) 0.105(3) Uani 1 1 d .
H27A H 0.5538 -0.2573 0.5166 0.157 Uiso 1 1 calc R
H27B H 0.3742 -0.2564 0.4596 0.157 Uiso 1 1 calc R
H27C H 0.3756 -0.2954 0.5523 0.157 Uiso 1 1 calc R

loop_
_atom_site_aniso_label
_atom_site_aniso_U_11
_atom_site_aniso_U_22
_atom_site_aniso_U_33
_atom_site_aniso_U_23
_atom_site_aniso_U_13
_atom_site_aniso_U_12
O1 0.0522(18) 0.061(2) 0.0439(16) 0.0123(15) 0.0130(13) 0.0224(15)
N1 0.0327(17) 0.0434(19) 0.0346(15) 0.0174(14) 0.0032(13) -0.0011(15)
C10 0.0298(19) 0.031(2) 0.0315(17) 0.0090(15) 0.0028(14) 0.0039(15)
C7 0.034(2) 0.036(2) 0.0285(16) 0.0105(15) 0.0065(15) 0.0079(17)
C23 0.033(2) 0.033(2) 0.0292(17) 0.0101(15) 0.0028(15) 0.0021(17)
C9 0.032(2) 0.032(2) 0.0268(16) 0.0088(14) 0.0044(14) 0.0096(17)
C19 0.032(2) 0.038(2) 0.044(2) 0.0159(18) 0.0074(17) 0.0034(17)
C26 0.051(3) 0.044(3) 0.040(2) 0.0088(18) 0.0082(19) 0.015(2)
C22 0.034(2) 0.043(2) 0.0313(17) 0.0143(16) -0.0020(15) -0.0011(18)
C8 0.0291(19) 0.038(2) 0.0302(17) 0.0138(15) 0.0014(14) 0.0037(17)
C11 0.0309(19) 0.0306(19) 0.0294(16) 0.0110(14) 0.0023(14) 0.0039(16)
C13 0.0307(19) 0.034(2) 0.0337(17) 0.0131(15) 0.0087(15) 0.0099(16)
C28 0.032(2) 0.037(2) 0.042(2) 0.0060(17) 0.0021(17) -0.0005(17)
C20 0.035(2) 0.063(3) 0.057(3) 0.019(2) 0.009(2) 0.014(2)
C2 0.034(2) 0.045(3) 0.065(3) 0.025(2) 0.0096(19) 0.0059(19)
C21 0.034(2) 0.062(3) 0.049(2) 0.017(2) 0.0056(19) 0.003(2)
N2 0.056(3) 0.091(3) 0.062(2) 0.045(2) -0.005(2) 0.005(2)
C14 0.033(2) 0.056(3) 0.044(2) 0.0276(19) 0.0072(17) 0.0120(19)
C18 0.051(3) 0.037(2) 0.040(2) 0.0146(17) 0.0077(18) 0.000(2)
C25 0.059(3) 0.035(2) 0.038(2) 0.0025(17) -0.003(2) 0.002(2)
C24 0.040(2) 0.042(2) 0.042(2) 0.0101(19) -0.0039(18) -0.0044(19)
C3 0.032(2) 0.045(2) 0.0389(19) 0.0127(18) 0.0011(16) -0.0012(18)
C4 0.048(3) 0.061(3) 0.043(2) 0.028(2) -0.0018(19) -0.002(2)
C12 0.037(2) 0.047(2) 0.0360(19) 0.0173(17) 0.0008(17) 0.0037(19)
C1 0.046(3) 0.078(4) 0.071(3) 0.045(3) 0.007(2) -0.008(2)
C17 0.065(3) 0.040(2) 0.057(3) 0.021(2) 0.024(2) 0.010(2)
C15 0.041(2) 0.089(4) 0.048(2) 0.039(2) 0.0132(19) 0.029(3)
C16 0.056(3) 0.057(3) 0.057(3) 0.038(2) 0.029(2) 0.028(2)
Br1 0.1162(6) 0.1190(6) 0.1091(5) 0.0943(5) 0.0664(4) 0.0680(5)
O2 0.060(2) 0.055(2) 0.078(2) -0.0090(18) 0.0096(18) 0.0211(17)
C27 0.090(4) 0.069(4) 0.121(5) -0.012(4) 0.015(4) 0.041(4)

loop_
_atom_type_symbol
_atom_type_description
_atom_type_scat_dispersion_real
_atom_type_scat_dispersion_imag
_atom_type_scat_source
C C 0.0033 0.0016 'International Tables Vol C Tables 4.2.6.8 and 6.1.1.4'
H H 0.0000 0.0000 'International Tables Vol C Tables 4.2.6.8 and 6.1.1.4'
N N 0.0061 0.0033 'International Tables Vol C Tables 4.2.6.8 and 6.1.1.4'
O O 0.0106 0.0060 'International Tables Vol C Tables 4.2.6.8 and 6.1.1.4'
Br Br -0.2901 2.4595 'International Tables Vol C Tables 4.2.6.8 and 6.1.1.4'

loop_
_geom_angle_atom_site_label_1
_geom_angle_atom_site_label_2
_geom_angle_atom_site_label_3
_geom_angle
C7 N1 C4 121.5(3)
C7 N1 C3 121.1(3)
C4 N1 C3 114.1(3)
C9 C10 C11 101.6(3)
C9 C10 C19 110.3(3)
C11 C10 C19 107.8(3)
C9 C10 C23 112.4(3)
C11 C10 C23 111.6(3)
C19 C10 C23 112.5(3)
N1 C7 C11 130.0(3)
N1 C7 C8 123.0(3)
C11 C7 C8 106.9(3)
C28 C23 C22 119.2(3)
C28 C23 C10 118.6(3)
C22 C23 C10 122.1(3)
C8 C9 C13 126.2(3)
C8 C9 C10 109.8(3)
C13 C9 C10 124.0(3)
O1 C19 C20 123.2(4)
O1 C19 C10 121.6(3)
C20 C19 C10 115.2(3)
O2 C26 C25 124.6(4)
O2 C26 C28 115.9(4)
C25 C26 C28 119.5(4)
C24 C22 C23 118.3(4)
C24 C22 C21 120.3(4)
C23 C22 C21 121.4(4)
C9 C8 C7 111.7(3)
C9 C8 H8 124.1
C7 C8 H8 124.1
C7 C11 C12 129.7(3)
C7 C11 C10 109.9(3)
C12 C11 C10 120.4(3)
C18 C13 C14 117.8(4)
C18 C13 C9 122.7(3)
C14 C13 C9 119.5(3)
C26 C28 C23 121.2(4)
C26 C28 H28 119.4
C23 C28 H28 119.4
C4 C5 C1 110.5(4)
C4 C5 H5A 109.5
C1 C5 H5A 109.5
C4 C5 H5B 109.5
C1 C5 H5B 109.5
H5A C5 H5B 108.1
C21 C20 C19 111.1(4)
C21 C20 H20A 109.4
C19 C20 H20A 109.4
C21 C20 H20B 109.4
C19 C20 H20B 109.4
H20A C20 H20B 108.0
C3 C2 C1 111.7(4)
C3 C2 H2A 109.3
C1 C2 H2A 109.3
C3 C2 H2B 109.3
C1 C2 H2B 109.3
H2A C2 H2B 107.9
C20 C21 C22 114.3(3)
C20 C21 H21A 108.7
C22 C21 H21A 108.7
C20 C21 H21B 108.7
C22 C21 H21B 108.7
H21A C21 H21B 107.6
C15 C14 C13 121.2(4)
C15 C14 H14 119.4
C13 C14 H14 119.4
C17 C18 C13 121.4(4)
C17 C18 H18 119.3
C13 C18 H18 119.3
C24 C25 C26 119.6(4)
C24 C25 H25 120.2
C26 C25 H25 120.2
C25 C24 C22 122.1(4)
C25 C24 H24 118.9
C22 C24 H24 118.9
N1 C3 C2 112.3(3)
N1 C3 H3A 109.1
C2 C3 H3A 109.1
N1 C3 H3B 109.1
C2 C3 H3B 109.1
H3A C3 H3B 107.9
N1 C4 C5 112.1(4)
N1 C4 H4A 109.2
C5 C4 H4A 109.2
N1 C4 H4B 109.2
C5 C4 H4B 109.2
H4A C4 H4B 107.9
N2 C12 C11 175.3(4)
C2 C1 C5 108.8(4)
C2 C1 H1A 109.9
C5 C1 H1A 109.9
C2 C1 H1B 109.9
C5 C1 H1B 109.9
H1A C1 H1B 108.3
C16 C17 C18 119.8(4)
C16 C17 H17 120.1
C18 C17 H17 120.1
C16 C15 C14 118.6(4)
C16 C15 H15 120.7
C14 C15 H15 120.7
C17 C16 C15 121.2(4)
C17 C16 Br1 120.5(4)
C15 C16 Br1 118.2(3)
C26 O2 C27 118.2(4)
O2 C27 H27A 109.5
O2 C27 H27B 109.5
H27A C27 H27B 109.5
O2 C27 H27C 109.5
H27A C27 H27C 109.5
H27B C27 H27C 109.5

loop_
_geom_bond_atom_site_label_1
_geom_bond_atom_site_label_2
_geom_bond_distance
O1 C19 1.210(5)
N1 C7 1.344(5)
N1 C4 1.462(5)
N1 C3 1.472(5)
C10 C9 1.520(5)
C10 C11 1.526(5)
C10 C19 1.536(5)
C10 C23 1.537(5)
C7 C11 1.390(5)
C7 C8 1.459(5)
C23 C28 1.388(5)
C23 C22 1.401(5)
C9 C8 1.334(5)
C9 C13 1.467(5)
C19 C20 1.505(6)
C26 O2 1.365(5)
C26 C25 1.379(6)
C26 C28 1.386(6)
C22 C24 1.391(6)
C22 C21 1.506(6)
C8 H8 0.9300
C11 C12 1.401(5)
C13 C18 1.381(6)
C13 C14 1.386(5)
C28 H28 0.9300
C5 C4 1.501(7)
C5 C1 1.515(8)
C5 H5A 0.9700
C5 H5B 0.9700
C20 C21 1.498(7)
C20 H20A 0.9700
C20 H20B 0.9700
C2 C3 1.496(6)
C2 C1 1.507(6)
C2 H2A 0.9700
C2 H2B 0.9700
C21 H21A 0.9700
C21 H21B 0.9700
N2 C12 1.141(5)
C14 C15 1.385(6)
C14 H14 0.9300
C18 C17 1.367(6)
C18 H18 0.9300
C25 C24 1.369(6)
C25 H25 0.9300
C24 H24 0.9300
C3 H3A 0.9700
C3 H3B 0.9700
C4 H4A 0.9700
C4 H4B 0.9700
C1 H1A 0.9700
C1 H1B 0.9700
C17 C16 1.356(6)
C17 H17 0.9300
C15 C16 1.372(7)
C15 H15 0.9300
C16 Br1 1.891(4)
O2 C27 1.416(6)
C27 H27A 0.9600
C27 H27B 0.9600
C27 H27C 0.9600

loop_
_geom_torsion_atom_site_label_1
_geom_torsion_atom_site_label_2
_geom_torsion_atom_site_label_3
_geom_torsion_atom_site_label_4
_geom_torsion
C4 N1 C7 C11 2.3(6)
C3 N1 C7 C11 160.6(4)
C4 N1 C7 C8 178.9(4)
C3 N1 C7 C8 -22.9(5)
C9 C10 C23 C28 -46.9(4)
C11 C10 C23 C28 66.5(4)
C19 C10 C23 C28 -172.2(3)
C9 C10 C23 C22 131.9(4)
C11 C10 C23 C22 -114.8(4)
C19 C10 C23 C22 6.6(5)
C11 C10 C9 C8 -2.0(4)
C19 C10 C9 C8 -116.1(3)
C23 C10 C9 C8 117.5(3)
C11 C10 C9 C13 178.1(3)
C19 C10 C9 C13 64.0(4)
C23 C10 C9 C13 -62.4(4)
C9 C10 C19 O1 20.8(5)
C11 C10 C19 O1 -89.3(4)
C23 C10 C19 O1 147.2(4)
C9 C10 C19 C20 -161.7(4)
C11 C10 C19 C20 88.3(4)
C23 C10 C19 C20 -35.3(5)
C28 C23 C22 C24 1.5(5)
C10 C23 C22 C24 -177.3(4)
C28 C23 C22 C21 179.4(4)
C10 C23 C22 C21 0.6(6)
C13 C9 C8 C7 179.6(3)
C10 C9 C8 C7 -0.3(4)
N1 C7 C8 C9 -174.5(3)
C11 C7 C8 C9 2.7(4)
N1 C7 C11 C12 -6.7(7)
C8 C7 C11 C12 176.3(4)
N1 C7 C11 C10 173.0(4)
C8 C7 C11 C10 -3.9(4)
C9 C10 C11 C7 3.7(4)
C19 C10 C11 C7 119.6(3)
C23 C10 C11 C7 -116.3(3)
C9 C10 C11 C12 -176.6(3)
C19 C10 C11 C12 -60.6(4)
C23 C10 C11 C12 63.4(4)
C8 C9 C13 C18 -165.4(4)
C10 C9 C13 C18 14.5(5)
C8 C9 C13 C14 14.0(5)
C10 C9 C13 C14 -166.1(3)
O2 C26 C28 C23 -177.9(4)
C25 C26 C28 C23 2.1(6)
C22 C23 C28 C26 -3.0(6)
C10 C23 C28 C26 175.8(4)
O1 C19 C20 C21 -126.1(4)
C10 C19 C20 C21 56.5(5)
C19 C20 C21 C22 -47.5(5)
C24 C22 C21 C20 -161.9(4)
C23 C22 C21 C20 20.3(6)
C18 C13 C14 C15 1.0(6)
C9 C13 C14 C15 -178.4(4)
C14 C13 C18 C17 -1.6(6)
C9 C13 C18 C17 177.8(4)
O2 C26 C25 C24 -179.7(4)
C28 C26 C25 C24 0.3(7)
C26 C25 C24 C22 -1.8(7)
C23 C22 C24 C25 0.9(6)
C21 C22 C24 C25 -177.1(4)
C7 N1 C3 C2 150.3(4)
C4 N1 C3 C2 -50.0(5)
C1 C2 C3 N1 53.0(5)
C7 N1 C4 C5 -148.7(4)
C3 N1 C4 C5 51.6(5)
C1 C5 C4 N1 -55.7(6)
C7 C11 C12 N2 -175(5)
C10 C11 C12 N2 5(6)
C3 C2 C1 C5 -57.0(6)
C4 C5 C1 C2 58.0(6)
C13 C18 C17 C16 0.5(7)
C13 C14 C15 C16 0.6(6)
C18 C17 C16 C15 1.2(6)
C18 C17 C16 Br1 179.1(3)
C14 C15 C16 C17 -1.7(6)
C14 C15 C16 Br1 -179.6(3)
C25 C26 O2 C27 -3.1(8)
C28 C26 O2 C27 176.9(5)
